data_7721166
loop_
_publ_author_name
'Luaces, Susana'
'Bould, Jonathan'
'Lahoz, Fernando J.'
'Mac\'ias, Ram\'on'

_publ_section_title
;
 Carbonyl insertion into metal-boron based clusters: Pathway to a
 rhodathiacarborane
;
_journal_name_full 'Dalton Transactions'
_journal_paper_doi 10.1039/D6DT00931J
_journal_year 2026
_chemical_formula_moiety 'C25 H31 B8 N O P Rh S'
_chemical_formula_sum 'C25 H31 B8 N O P Rh S'
_chemical_formula_weight 613.93
_chemical_properties_physical Air-sensitive,Moisture-sensitive
_space_group_crystal_system monoclinic
_space_group_IT_number 14
_space_group_name_Hall '-P 2yn'
_space_group_name_H-M_alt 'P 1 21/n 1'
_atom_sites_solution_hydrogens difmap
_atom_sites_solution_primary direct
_atom_sites_solution_secondary difmap
_audit_creation_date 2026-04-20
_audit_creation_method
;
Olex2 1.5
(compiled 2026.04.10 svn.r48fbca5a for OlexSys, GUI svn.r7537)
;
_audit_update_record
;
2026-04-21 deposited with the CCDC.	2026-06-22 downloaded from the CCDC.
;
_cell_angle_alpha 90.00
_cell_angle_beta 114.177(2)
_cell_angle_gamma 90.00
_cell_formula_units_Z 4
_cell_length_a 16.8907(19)
_cell_length_b 9.9602(11)
_cell_length_c 18.332(2)
_cell_measurement_reflns_used 9952
_cell_measurement_temperature 100(2)
_cell_measurement_theta_max 29.24
_cell_measurement_theta_min 2.38
_cell_volume 2813.6(5)
_computing_cell_refinement 'APEX2 v. 2008.4 (Bruker AXS, 2008)'
_computing_data_collection 'APEX2 v. 2008.4 (Bruker AXS, 2008)'
_computing_data_reduction 'APEX2 v. 2008.4 (Bruker AXS, 2008)'
_computing_molecular_graphics ORTEP
_computing_structure_refinement 'SHELXL-97 (Sheldrick, 1997)'
_computing_structure_solution 'SHELXS-97 (Sheldrick, 1990)'
_diffrn_ambient_temperature 100(2)
_diffrn_detector_area_resol_mean 8.26
_diffrn_measured_fraction_theta_full 1.000
_diffrn_measured_fraction_theta_max 0.927
_diffrn_measurement_device_type 'Bruker APEX DUO system'
_diffrn_measurement_method '\w rotations with narrow frames'
_diffrn_radiation_monochromator graphite
_diffrn_radiation_source 'fine-focus sealed tube'
_diffrn_radiation_type MoK\a
_diffrn_radiation_wavelength 0.71073
_diffrn_reflns_av_R_equivalents 0.0294
_diffrn_reflns_av_sigmaI/netI 0.0261
_diffrn_reflns_Laue_measured_fraction_full 1.000
_diffrn_reflns_Laue_measured_fraction_max 0.927
_diffrn_reflns_limit_h_max 23
_diffrn_reflns_limit_h_min -20
_diffrn_reflns_limit_k_max 13
_diffrn_reflns_limit_k_min -13
_diffrn_reflns_limit_l_max 23
_diffrn_reflns_limit_l_min -25
_diffrn_reflns_number 30140
_diffrn_reflns_point_group_measured_fraction_full 1.000
_diffrn_reflns_point_group_measured_fraction_max 0.927
_diffrn_reflns_theta_full 27.500
_diffrn_reflns_theta_max 29.636
_diffrn_reflns_theta_min 2.13
_diffrn_standards_decay_% 0
_exptl_absorpt_coefficient_mu 0.760
_exptl_absorpt_correction_T_max 0.8886
_exptl_absorpt_correction_T_min 0.7681
_exptl_absorpt_correction_type multi-scan
_exptl_absorpt_process_details
;
 Multi-scan correction included in APEX2 package (Bruker AXS, 2008)
;
_exptl_crystal_colour Yellow
_exptl_crystal_density_diffrn 1.449
_exptl_crystal_density_method 'not measured'
_exptl_crystal_description Prism
_exptl_crystal_F_000 1248
_exptl_crystal_recrystallization_method 'Re-crystallisation from solvent: Hexane/Dichloromethane'
_exptl_crystal_size_max 0.265
_exptl_crystal_size_mid 0.252
_exptl_crystal_size_min 0.111
_refine_diff_density_max 1.328
_refine_diff_density_min -0.417
_refine_diff_density_rms 0.086
_refine_ls_extinction_method none
_refine_ls_goodness_of_fit_ref 1.058
_refine_ls_hydrogen_treatment refU
_refine_ls_matrix_type full
_refine_ls_number_parameters 377
_refine_ls_number_reflns 7363
_refine_ls_number_restraints 0
_refine_ls_restrained_S_all 1.058
_refine_ls_R_factor_all 0.0377
_refine_ls_R_factor_gt 0.0291
_refine_ls_shift/su_max 0.000
_refine_ls_shift/su_mean 0.000
_refine_ls_structure_factor_coef Fsqd
_refine_ls_weighting_details 'w=1/[\s^2^(Fo^2^)+(0.0395P)^2^+1.4735P] where P=(Fo^2^+2Fc^2^)/3'
_refine_ls_weighting_scheme calc
_refine_ls_wR_factor_gt 0.0710
_refine_ls_wR_factor_ref 0.0752
_reflns_Friedel_coverage 0.000
_reflns_number_gt 6305
_reflns_number_total 7363
_reflns_threshold_expression >2sigma(I)
_cod_data_source_file d6dt00931j2.cif
_cod_data_source_block compnd_6
_cod_database_code 7721166
_shelx_space_group_comment
;
The symmetry employed for this shelxl refinement is uniquely defined
by the following loop, which should always be used as a source of
symmetry information in preference to the above space-group names.
They are only intended as comments.
;

loop_
_space_group_symop_operation_xyz
'x, y, z'
'-x+1/2, y+1/2, -z+1/2'
'-x, -y, -z'
'x-1/2, -y-1/2, z-1/2'

loop_
_atom_site_label
_atom_site_type_symbol
_atom_site_fract_x
_atom_site_fract_y
_atom_site_fract_z
_atom_site_U_iso_or_equiv
_atom_site_adp_type
_atom_site_occupancy
_atom_site_site_symmetry_order
_atom_site_calc_flag
_atom_site_refinement_flags_posn
_atom_site_refinement_flags_adp
_atom_site_refinement_flags_occupancy
_atom_site_disorder_assembly
_atom_site_disorder_group
Rh6 Rh 0.02169(2) 0.06863(2) 0.22142(2) 0.01679(5) Uani 1 1 d . . . . .
S5 S -0.12863(3) 0.06495(4) 0.18242(3) 0.01919(9) Uani 1 1 d . . . . .
N1 N -0.08618(10) 0.32508(16) 0.40021(9) 0.0201(3) Uani 1 1 d . . . . .
P1 P 0.02434(3) 0.24519(5) 0.13963(3) 0.01663(9) Uani 1 1 d . . . . .
C25 C 0.13488(13) 0.0175(2) 0.24774(12) 0.0237(4) Uani 1 1 d . . . . .
O1 O 0.2068(4) -0.0100(10) 0.2684(4) 0.0276(14) Uiso 0.58(4) 1 d . . P . .
O1B O 0.1980(5) -0.0393(14) 0.2564(6) 0.0279(19) Uiso 0.42(4) 1 d . . P . .
B9 B -0.06913(13) 0.2159(2) 0.34567(12) 0.0194(4) Uani 1 1 d . . . . .
H9 H -0.022725 0.263629 0.318554 0.048(8) Uiso 1 1 d R . . . .
B10 B -0.16133(14) 0.1478(2) 0.26117(13) 0.0210(4) Uani 1 1 d . . . . .
H10 H -0.221254 0.187448 0.236267 0.024(6) Uiso 1 1 d R . . . .
B1 B -0.15462(14) -0.0360(2) 0.26384(14) 0.0228(4) Uani 1 1 d . . . . .
H1 H -0.208743 -0.088485 0.242254 0.023(6) Uiso 1 1 d R . . . .
B3 B -0.05829(15) -0.0848(2) 0.34518(14) 0.0223(4) Uani 1 1 d . . . . .
H3 H -0.061266 -0.174821 0.375130 0.032(6) Uiso 1 1 d R . . . .
B8 B -0.00195(14) 0.0647(2) 0.39647(13) 0.0215(4) Uani 1 1 d . . . . .
H8A H 0.039830 0.066589 0.468109 0.031(7) Uiso 1 1 d R . . . .
B7 B 0.03724(14) -0.0397(2) 0.33400(13) 0.0206(4) Uani 1 1 d . . . . .
H7 H 0.099696 -0.103879 0.368684 0.033(6) Uiso 1 1 d R . . . .
B2 B -0.05588(14) -0.0909(2) 0.25029(13) 0.0214(4) Uani 1 1 d . . . . .
H2 H -0.061252 -0.182412 0.219056 0.029(6) Uiso 1 1 d R . . . .
B4 B -0.11589(14) 0.0621(2) 0.35077(14) 0.0217(4) Uani 1 1 d . . . . .
H4 H -0.157680 0.069909 0.390809 0.029(6) Uiso 1 1 d R . . . .
C1 C -0.08190(12) 0.2902(2) 0.47338(12) 0.0245(4) Uani 1 1 d . . . . .
H1A H -0.067201 0.200392 0.491194 0.037(7) Uiso 1 1 d R . . . .
C2 C -0.09789(13) 0.3796(2) 0.52269(13) 0.0282(4) Uani 1 1 d . . . . .
H2A H -0.094192 0.352166 0.573612 0.031(6) Uiso 1 1 d R . . . .
C3 C -0.11944(14) 0.5107(2) 0.49703(13) 0.0292(4) Uani 1 1 d . . . . .
H3A H -0.132089 0.574070 0.529469 0.035(7) Uiso 1 1 d R . . . .
C4 C -0.12245(13) 0.5471(2) 0.42336(13) 0.0267(4) Uani 1 1 d . . . . .
H4A H -0.136915 0.636894 0.405254 0.034(7) Uiso 1 1 d R . . . .
C5 C -0.10447(12) 0.45444(19) 0.37520(12) 0.0223(4) Uani 1 1 d . . . . .
C6 C -0.10454(14) 0.4967(2) 0.29684(12) 0.0264(4) Uani 1 1 d . . . . .
H6A H -0.046454 0.484070 0.298097 0.034(6) Uiso 1 1 d R . . . .
H6B H -0.120845 0.591605 0.287262 0.040(7) Uiso 1 1 d R . . . .
H6C H -0.146411 0.442158 0.253828 0.035(7) Uiso 1 1 d R . . . .
C7 C -0.08172(11) 0.29119(18) 0.06214(11) 0.0190(3) Uani 1 1 d . . . . .
C8 C -0.14640(12) 0.33207(19) 0.08642(12) 0.0230(4) Uani 1 1 d . . . . .
H8 H -0.132742 0.344351 0.141667 0.027(6) Uiso 1 1 d R . . . .
C9 C -0.23059(13) 0.3544(2) 0.03037(13) 0.0276(4) Uani 1 1 d . . . . .
H9A H -0.274247 0.382201 0.047222 0.028(6) Uiso 1 1 d R . . . .
C10 C -0.25048(13) 0.3365(2) -0.05011(13) 0.0289(4) Uani 1 1 d . . . . .
H10A H -0.308283 0.350069 -0.088356 0.039(7) Uiso 1 1 d R . . . .
C11 C -0.18679(13) 0.2986(2) -0.07522(12) 0.0273(4) Uani 1 1 d . . . . .
H11 H -0.200611 0.288262 -0.130630 0.028(6) Uiso 1 1 d R . . . .
C12 C -0.10238(12) 0.27550(19) -0.01908(11) 0.0221(4) Uani 1 1 d . . . . .
H12 H -0.058761 0.248938 -0.036278 0.016(5) Uiso 1 1 d R . . . .
C13 C 0.09072(11) 0.22341(18) 0.08321(10) 0.0179(3) Uani 1 1 d . . . . .
C14 C 0.13237(13) 0.3295(2) 0.06402(13) 0.0263(4) Uani 1 1 d . . . . .
H14 H 0.131617 0.416535 0.084899 0.034(7) Uiso 1 1 d R . . . .
C15 C 0.17522(14) 0.3081(2) 0.01436(14) 0.0307(5) Uani 1 1 d . . . . .
H15 H 0.204308 0.380520 0.002090 0.035(7) Uiso 1 1 d R . . . .
C16 C 0.17583(13) 0.1821(2) -0.01712(12) 0.0257(4) Uani 1 1 d . . . . .
H16 H 0.203015 0.168912 -0.052818 0.033(6) Uiso 1 1 d R . . . .
C17 C 0.13657(13) 0.0756(2) 0.00334(12) 0.0245(4) Uani 1 1 d . . . . .
H17 H 0.138117 -0.011440 -0.017201 0.029(6) Uiso 1 1 d R . . . .
C18 C 0.09501(12) 0.09560(19) 0.05399(11) 0.0219(4) Uani 1 1 d . . . . .
H18 H 0.069284 0.021629 0.068837 0.023(6) Uiso 1 1 d R . . . .
C19 C 0.06332(12) 0.40080(19) 0.19519(11) 0.0191(3) Uani 1 1 d . . . . .
C20 C 0.12472(12) 0.3922(2) 0.27358(12) 0.0240(4) Uani 1 1 d . . . . .
H20 H 0.142092 0.306568 0.297618 0.027(6) Uiso 1 1 d R . . . .
C21 C 0.16095(14) 0.5071(2) 0.31713(13) 0.0306(5) Uani 1 1 d . . . . .
H21 H 0.203488 0.499893 0.370488 0.042(7) Uiso 1 1 d R . . . .
C22 C 0.13514(15) 0.6320(2) 0.28278(14) 0.0327(5) Uani 1 1 d . . . . .
H22 H 0.160174 0.710940 0.312333 0.039(7) Uiso 1 1 d R . . . .
C23 C 0.07264(15) 0.6421(2) 0.20511(14) 0.0307(5) Uani 1 1 d . . . . .
H23 H 0.054515 0.728150 0.181867 0.036(7) Uiso 1 1 d R . . . .
C24 C 0.03646(13) 0.5275(2) 0.16115(12) 0.0250(4) Uani 1 1 d . . . . .
H24 H -0.006482 0.535137 0.107996 0.038(7) Uiso 1 1 d R . . . .
H8B H 0.0493(16) 0.076(2) 0.3597(15) 0.031(7) Uiso 1 1 d . . . . .

loop_
_atom_site_aniso_label
_atom_site_aniso_U_11
_atom_site_aniso_U_22
_atom_site_aniso_U_33
_atom_site_aniso_U_23
_atom_site_aniso_U_13
_atom_site_aniso_U_12
Rh6 0.01582(8) 0.01721(8) 0.01774(8) 0.00262(5) 0.00728(6) 0.00123(5)
S5 0.0169(2) 0.0199(2) 0.0198(2) -0.00039(16) 0.00642(17) 0.00007(15)
N1 0.0172(7) 0.0228(8) 0.0217(8) -0.0023(6) 0.0093(6) -0.0022(6)
P1 0.0162(2) 0.0171(2) 0.0159(2) 0.00153(16) 0.00582(17) 0.00047(16)
C25 0.0235(9) 0.0263(10) 0.0235(9) 0.0048(7) 0.0119(8) 0.0036(7)
B9 0.0208(9) 0.0187(10) 0.0198(10) -0.0008(7) 0.0095(8) 0.0000(7)
B10 0.0187(9) 0.0199(10) 0.0249(10) -0.0016(8) 0.0096(8) -0.0007(7)
B1 0.0207(10) 0.0199(10) 0.0299(11) -0.0001(8) 0.0124(9) -0.0029(8)
B3 0.0240(10) 0.0194(10) 0.0257(11) 0.0041(8) 0.0127(9) -0.0003(8)
B8 0.0238(10) 0.0223(10) 0.0205(10) 0.0025(8) 0.0113(8) -0.0005(8)
B7 0.0198(10) 0.0192(10) 0.0232(10) 0.0033(8) 0.0091(8) 0.0014(7)
B2 0.0207(10) 0.0185(10) 0.0255(11) 0.0008(8) 0.0099(9) 0.0007(7)
B4 0.0210(10) 0.0201(10) 0.0264(11) 0.0002(8) 0.0122(9) -0.0017(8)
C1 0.0231(9) 0.0271(10) 0.0241(10) -0.0009(8) 0.0104(8) -0.0018(7)
C2 0.0268(10) 0.0354(11) 0.0254(10) -0.0037(8) 0.0137(8) -0.0021(8)
C3 0.0280(10) 0.0319(11) 0.0326(11) -0.0099(9) 0.0173(9) -0.0032(8)
C4 0.0255(10) 0.0228(10) 0.0350(11) -0.0047(8) 0.0154(9) -0.0021(7)
C5 0.0180(9) 0.0225(10) 0.0270(10) -0.0025(7) 0.0098(8) -0.0031(7)
C6 0.0301(10) 0.0227(10) 0.0298(10) 0.0024(8) 0.0157(9) 0.0007(8)
C7 0.0178(8) 0.0161(8) 0.0207(9) 0.0028(7) 0.0055(7) -0.0006(6)
C8 0.0236(9) 0.0219(9) 0.0231(9) 0.0017(7) 0.0092(8) 0.0023(7)
C9 0.0208(9) 0.0253(10) 0.0373(11) 0.0031(8) 0.0124(9) 0.0036(7)
C10 0.0178(9) 0.0295(11) 0.0316(11) 0.0021(8) 0.0023(8) 0.0013(7)
C11 0.0240(10) 0.0308(11) 0.0202(9) 0.0016(8) 0.0020(8) -0.0008(8)
C12 0.0203(9) 0.0228(9) 0.0221(9) 0.0022(7) 0.0076(7) 0.0000(7)
C13 0.0161(8) 0.0204(9) 0.0160(8) 0.0017(6) 0.0055(7) 0.0007(6)
C14 0.0311(10) 0.0184(9) 0.0337(11) -0.0002(8) 0.0177(9) -0.0011(8)
C15 0.0355(11) 0.0256(11) 0.0396(12) 0.0013(9) 0.0240(10) -0.0045(8)
C16 0.0245(9) 0.0318(11) 0.0235(10) -0.0004(8) 0.0126(8) 0.0011(8)
C17 0.0278(10) 0.0233(10) 0.0225(9) -0.0028(7) 0.0103(8) 0.0003(7)
C18 0.0222(9) 0.0204(9) 0.0221(9) -0.0002(7) 0.0083(8) -0.0024(7)
C19 0.0192(8) 0.0208(9) 0.0196(9) -0.0025(7) 0.0103(7) -0.0009(7)
C20 0.0208(9) 0.0283(10) 0.0227(9) -0.0016(8) 0.0088(8) -0.0004(7)
C21 0.0265(10) 0.0419(13) 0.0244(10) -0.0109(9) 0.0114(9) -0.0065(9)
C22 0.0369(11) 0.0320(12) 0.0386(12) -0.0169(9) 0.0250(10) -0.0109(9)
C23 0.0389(12) 0.0210(10) 0.0413(12) -0.0034(8) 0.0256(10) 0.0004(8)
C24 0.0287(10) 0.0233(9) 0.0252(10) 0.0001(7) 0.0132(8) 0.0023(8)

loop_
_atom_type_symbol
_atom_type_description
_atom_type_scat_dispersion_real
_atom_type_scat_dispersion_imag
_atom_type_scat_source
C C 0.0033 0.0016 'International Tables Vol C Tables 4.2.6.8 and 6.1.1.4'
H H 0.0000 0.0000 'International Tables Vol C Tables 4.2.6.8 and 6.1.1.4'
B B 0.0013 0.0007 'International Tables Vol C Tables 4.2.6.8 and 6.1.1.4'
N N 0.0061 0.0033 'International Tables Vol C Tables 4.2.6.8 and 6.1.1.4'
P P 0.1023 0.0942 'International Tables Vol C Tables 4.2.6.8 and 6.1.1.4'
S S 0.1246 0.1234 'International Tables Vol C Tables 4.2.6.8 and 6.1.1.4'
Rh Rh -1.1178 0.9187 'International Tables Vol C Tables 4.2.6.8 and 6.1.1.4'
O O 0.0106 0.0060 'International Tables Vol C Tables 4.2.6.8 and 6.1.1.4'

loop_
_geom_angle_atom_site_label_1
_geom_angle_atom_site_label_2
_geom_angle_atom_site_label_3
_geom_angle
_geom_angle_site_symmetry_1
_geom_angle_site_symmetry_3
_geom_angle_publ_flag
P1 Rh6 S5 96.892(17) . . ?
C25 Rh6 S5 162.96(7) . . ?
C25 Rh6 P1 94.93(6) . . ?
C25 Rh6 B7 84.75(8) . . ?
C25 Rh6 B2 112.60(8) . . ?
B7 Rh6 S5 88.69(6) . . ?
B7 Rh6 P1 158.49(6) . . ?
B7 Rh6 B2 46.13(8) . . ?
B2 Rh6 S5 53.03(6) . . ?
B2 Rh6 P1 148.32(6) . . ?
B10 S5 Rh6 111.84(7) . . ?
B10 S5 B1 55.72(9) . . ?
B10 S5 B2 98.84(9) . . ?
B1 S5 Rh6 108.88(7) . . ?
B1 S5 B2 54.92(9) . . ?
B2 S5 Rh6 61.40(6) . . ?
C1 N1 B9 119.91(16) . . ?
C1 N1 C5 119.21(17) . . ?
C5 N1 B9 120.89(16) . . ?
C7 P1 Rh6 114.76(6) . . ?
C13 P1 Rh6 117.06(6) . . ?
C13 P1 C7 102.90(8) . . ?
C13 P1 C19 104.65(8) . . ?
C19 P1 Rh6 112.39(6) . . ?
C19 P1 C7 103.62(9) . . ?
O1 C25 Rh6 175.8(6) . . ?
O1 C25 O1B 17.9(4) . . ?
O1B C25 Rh6 165.7(8) . . ?
N1 B9 H9 108.2 . . ?
N1 B9 B10 118.73(15) . . ?
N1 B9 B8 117.73(15) . . ?
N1 B9 B4 111.50(15) . . ?
B10 B9 H9 106.0 . . ?
B10 B9 B8 104.79(14) . . ?
B8 B9 H9 99.2 . . ?
B4 B9 H9 140.0 . . ?
B4 B9 B10 57.96(12) . . ?
B4 B9 B8 57.75(12) . . ?
S5 B10 H10 111.8 . . ?
B9 B10 S5 112.89(12) . . ?
B9 B10 H10 126.3 . . ?
B9 B10 B1 109.11(15) . . ?
B1 B10 S5 63.86(10) . . ?
B1 B10 H10 116.4 . . ?
B4 B10 S5 110.38(13) . . ?
B4 B10 B9 58.83(12) . . ?
B4 B10 H10 126.8 . . ?
B4 B10 B1 58.84(12) . . ?
S5 B1 H1 114.8 . . ?
B10 B1 S5 60.42(10) . . ?
B10 B1 H1 118.8 . . ?
B10 B1 B2 109.76(14) . . ?
B3 B1 S5 111.23(13) . . ?
B3 B1 B10 108.83(15) . . ?
B3 B1 H1 125.1 . . ?
B3 B1 B2 57.81(12) . . ?
B2 B1 S5 64.21(10) . . ?
B2 B1 H1 121.6 . . ?
B4 B1 S5 106.61(13) . . ?
B4 B1 B10 57.56(12) . . ?
B4 B1 H1 126.9 . . ?
B4 B1 B3 60.89(13) . . ?
B4 B1 B2 105.28(15) . . ?
B1 B3 H3 116.5 . . ?
B1 B3 B8 108.60(15) . . ?
B1 B3 B4 59.14(13) . . ?
B8 B3 H3 123.5 . . ?
B7 B3 B1 113.68(16) . . ?
B7 B3 H3 120.9 . . ?
B7 B3 B8 62.61(12) . . ?
B7 B3 B4 110.14(15) . . ?
B2 B3 B1 63.94(13) . . ?
B2 B3 H3 120.4 . . ?
B2 B3 B8 108.81(15) . . ?
B2 B3 B7 60.09(12) . . ?
B2 B3 B4 108.65(15) . . ?
B4 B3 H3 121.3 . . ?
B4 B3 B8 58.55(12) . . ?
B9 B8 H8A 119.3 . . ?
B9 B8 H8B 93.9(11) . . ?
B3 B8 B9 108.55(15) . . ?
B3 B8 H8A 121.7 . . ?
B3 B8 B7 57.55(12) . . ?
B3 B8 H8B 97.0(11) . . ?
H8A B8 H8B 110.1 . . ?
B7 B8 B9 115.89(14) . . ?
B7 B8 H8A 118.7 . . ?
B7 B8 H8B 41.3(10) . . ?
B4 B8 B9 57.07(11) . . ?
B4 B8 B3 59.96(12) . . ?
B4 B8 H8A 123.8 . . ?
B4 B8 B7 107.15(15) . . ?
B4 B8 H8B 125.9(11) . . ?
Rh6 B7 H7 120.0 . . ?
Rh6 B7 H8B 80.9(12) . . ?
B3 B7 Rh6 117.39(13) . . ?
B3 B7 B8 59.84(12) . . ?
B3 B7 H7 117.4 . . ?
B3 B7 H8B 102.1(12) . . ?
B8 B7 Rh6 111.12(12) . . ?
B8 B7 H7 116.1 . . ?
B8 B7 H8B 44.3(12) . . ?
H7 B7 H8B 109.4 . . ?
B2 B7 Rh6 67.21(10) . . ?
B2 B7 B3 59.73(13) . . ?
B2 B7 B8 106.40(15) . . ?
B2 B7 H7 126.7 . . ?
B2 B7 H8B 123.6(12) . . ?
Rh6 B2 H2 114.1 . . ?
S5 B2 Rh6 65.56(6) . . ?
S5 B2 H2 115.2 . . ?
B1 B2 Rh6 117.47(12) . . ?
B1 B2 S5 60.87(9) . . ?
B1 B2 H2 116.1 . . ?
B3 B2 Rh6 117.30(13) . . ?
B3 B2 S5 108.83(13) . . ?
B3 B2 B1 58.25(12) . . ?
B3 B2 B7 60.18(13) . . ?
B3 B2 H2 122.2 . . ?
B7 B2 Rh6 66.66(10) . . ?
B7 B2 S5 114.06(13) . . ?
B7 B2 B1 109.05(15) . . ?
B7 B2 H2 124.5 . . ?
B9 B4 B1 116.71(16) . . ?
B9 B4 B3 116.60(15) . . ?
B9 B4 B8 65.19(12) . . ?
B9 B4 H4 111.4 . . ?
B10 B4 B9 63.21(12) . . ?
B10 B4 B1 63.60(13) . . ?
B10 B4 B3 113.03(16) . . ?
B10 B4 B8 114.79(15) . . ?
B10 B4 H4 113.7 . . ?
B1 B4 B3 59.97(13) . . ?
B1 B4 B8 111.73(15) . . ?
B1 B4 H4 119.6 . . ?
B3 B4 H4 123.7 . . ?
B8 B4 B3 61.49(12) . . ?
B8 B4 H4 120.4 . . ?
N1 C1 H1A 118.7 . . ?
N1 C1 C2 122.6(2) . . ?
C2 C1 H1A 118.6 . . ?
C1 C2 H2A 120.6 . . ?
C1 C2 C3 118.89(19) . . ?
C3 C2 H2A 120.5 . . ?
C2 C3 H3A 120.6 . . ?
C4 C3 C2 118.71(19) . . ?
C4 C3 H3A 120.7 . . ?
C3 C4 H4A 119.4 . . ?
C3 C4 C5 121.0(2) . . ?
C5 C4 H4A 119.6 . . ?
N1 C5 C4 119.48(18) . . ?
N1 C5 C6 120.07(17) . . ?
C4 C5 C6 120.45(18) . . ?
C5 C6 H6A 109.5 . . ?
C5 C6 H6B 109.5 . . ?
C5 C6 H6C 109.4 . . ?
H6A C6 H6B 109.5 . . ?
H6A C6 H6C 109.5 . . ?
H6B C6 H6C 109.5 . . ?
C8 C7 P1 118.01(14) . . ?
C12 C7 P1 122.60(14) . . ?
C12 C7 C8 119.14(17) . . ?
C7 C8 H8 119.8 . . ?
C9 C8 C7 120.50(19) . . ?
C9 C8 H8 119.7 . . ?
C8 C9 H9A 120.1 . . ?
C10 C9 C8 119.72(19) . . ?
C10 C9 H9A 120.2 . . ?
C9 C10 H10A 119.7 . . ?
C9 C10 C11 120.48(18) . . ?
C11 C10 H10A 119.8 . . ?
C10 C11 H11 120.1 . . ?
C10 C11 C12 119.90(19) . . ?
C12 C11 H11 120.0 . . ?
C7 C12 C11 120.25(18) . . ?
C7 C12 H12 119.8 . . ?
C11 C12 H12 119.9 . . ?
C14 C13 P1 123.02(14) . . ?
C14 C13 C18 118.99(17) . . ?
C18 C13 P1 117.86(14) . . ?
C13 C14 H14 120.0 . . ?
C13 C14 C15 120.09(19) . . ?
C15 C14 H14 120.0 . . ?
C14 C15 H15 119.8 . . ?
C16 C15 C14 120.41(19) . . ?
C16 C15 H15 119.8 . . ?
C15 C16 H16 120.1 . . ?
C17 C16 C15 119.79(18) . . ?
C17 C16 H16 120.1 . . ?
C16 C17 H17 119.9 . . ?
C16 C17 C18 120.12(18) . . ?
C18 C17 H17 120.0 . . ?
C13 C18 H18 119.7 . . ?
C17 C18 C13 120.51(18) . . ?
C17 C18 H18 119.8 . . ?
C20 C19 P1 118.16(15) . . ?
C20 C19 C24 119.05(18) . . ?
C24 C19 P1 122.75(15) . . ?
C19 C20 H20 119.6 . . ?
C21 C20 C19 120.8(2) . . ?
C21 C20 H20 119.6 . . ?
C20 C21 H21 120.0 . . ?
C22 C21 C20 119.9(2) . . ?
C22 C21 H21 120.1 . . ?
C21 C22 H22 120.1 . . ?
C21 C22 C23 119.9(2) . . ?
C23 C22 H22 120.0 . . ?
C22 C23 H23 119.7 . . ?
C22 C23 C24 120.4(2) . . ?
C24 C23 H23 119.8 . . ?
C19 C24 H24 120.1 . . ?
C23 C24 C19 119.90(19) . . ?
C23 C24 H24 120.0 . . ?

loop_
_geom_bond_atom_site_label_1
_geom_bond_atom_site_label_2
_geom_bond_distance
_geom_bond_site_symmetry_2
_geom_bond_publ_flag
Rh6 S5 2.3393(5) . ?
Rh6 P1 2.3234(5) . ?
Rh6 C25 1.8415(19) . ?
Rh6 B7 2.247(2) . ?
Rh6 B2 2.256(2) . ?
S5 B10 1.930(2) . ?
S5 B1 1.992(2) . ?
S5 B2 2.053(2) . ?
N1 B9 1.582(3) . ?
N1 C1 1.359(2) . ?
N1 C5 1.360(2) . ?
P1 C7 1.8310(18) . ?
P1 C13 1.8231(18) . ?
P1 C19 1.8232(19) . ?
C25 O1 1.148(4) . ?
C25 O1B 1.159(6) . ?
B9 H9 1.1861 . ?
B9 B10 1.819(3) . ?
B9 B8 1.885(3) . ?
B9 B4 1.743(3) . ?
B10 H10 1.0051 . ?
B10 B1 1.833(3) . ?
B10 B4 1.727(3) . ?
B1 H1 0.9848 . ?
B1 B3 1.766(3) . ?
B1 B2 1.866(3) . ?
B1 B4 1.751(3) . ?
B3 H3 1.0636 . ?
B3 B8 1.809(3) . ?
B3 B7 1.766(3) . ?
B3 B2 1.758(3) . ?
B3 B4 1.782(3) . ?
B8 H8A 1.2100 . ?
B8 B7 1.858(3) . ?
B8 B4 1.757(3) . ?
B8 H8B 1.30(3) . ?
B7 H7 1.1733 . ?
B7 B2 1.764(3) . ?
B7 H8B 1.23(2) . ?
B2 H2 1.0604 . ?
B4 H4 1.2113 . ?
C1 H1A 0.9500 . ?
C1 C2 1.372(3) . ?
C2 H2A 0.9500 . ?
C2 C3 1.384(3) . ?
C3 H3A 0.9500 . ?
C3 C4 1.379(3) . ?
C4 H4A 0.9500 . ?
C4 C5 1.394(3) . ?
C5 C6 1.496(3) . ?
C6 H6A 0.9800 . ?
C6 H6B 0.9800 . ?
C6 H6C 0.9800 . ?
C7 C8 1.398(3) . ?
C7 C12 1.392(3) . ?
C8 H8 0.9500 . ?
C8 C9 1.389(3) . ?
C9 H9A 0.9500 . ?
C9 C10 1.384(3) . ?
C10 H10A 0.9500 . ?
C10 C11 1.385(3) . ?
C11 H11 0.9500 . ?
C11 C12 1.394(3) . ?
C12 H12 0.9500 . ?
C13 C14 1.392(3) . ?
C13 C18 1.394(3) . ?
C14 H14 0.9500 . ?
C14 C15 1.392(3) . ?
C15 H15 0.9500 . ?
C15 C16 1.383(3) . ?
C16 H16 0.9500 . ?
C16 C17 1.382(3) . ?
C17 H17 0.9500 . ?
C17 C18 1.389(3) . ?
C18 H18 0.9500 . ?
C19 C20 1.388(3) . ?
C19 C24 1.399(3) . ?
C20 H20 0.9500 . ?
C20 C21 1.386(3) . ?
C21 H21 0.9500 . ?
C21 C22 1.382(3) . ?
C22 H22 0.9500 . ?
C22 C23 1.386(3) . ?
C23 H23 0.9500 . ?
C23 C24 1.386(3) . ?
C24 H24 0.9500 . ?

loop_
_geom_torsion_atom_site_label_1
_geom_torsion_atom_site_label_2
_geom_torsion_atom_site_label_3
_geom_torsion_atom_site_label_4
_geom_torsion
_geom_torsion_site_symmetry_1
_geom_torsion_site_symmetry_2
_geom_torsion_site_symmetry_3
_geom_torsion_site_symmetry_4
_geom_torsion_publ_flag
Rh6 P1 C7 C8 59.60(16) . . . . ?
Rh6 P1 C7 C12 -114.49(15) . . . . ?
Rh6 P1 C13 C14 -148.26(14) . . . . ?
Rh6 P1 C13 C18 35.88(16) . . . . ?
Rh6 P1 C19 C20 32.09(16) . . . . ?
Rh6 P1 C19 C24 -150.44(14) . . . . ?
Rh6 B7 B2 S5 -46.68(10) . . . . ?
Rh6 B7 B2 B1 -112.49(13) . . . . ?
Rh6 B7 B2 B3 -145.40(12) . . . . ?
S5 Rh6 C25 O1B 16.0(13) . . . . ?
S5 B10 B1 B3 104.26(14) . . . . ?
S5 B10 B1 B2 42.65(12) . . . . ?
S5 B10 B1 B4 138.59(13) . . . . ?
S5 B10 B4 B9 105.08(14) . . . . ?
S5 B10 B4 B1 -39.30(12) . . . . ?
S5 B10 B4 B3 -4.2(2) . . . . ?
S5 B10 B4 B8 63.76(18) . . . . ?
S5 B1 B3 B8 65.11(17) . . . . ?
S5 B1 B3 B7 -2.4(2) . . . . ?
S5 B1 B3 B2 -37.25(13) . . . . ?
S5 B1 B3 B4 97.74(14) . . . . ?
S5 B1 B2 Rh6 34.56(11) . . . . ?
S5 B1 B2 B3 141.19(13) . . . . ?
S5 B1 B2 B7 107.53(14) . . . . ?
S5 B1 B4 B9 1.3(2) . . . . ?
S5 B1 B4 B10 36.89(12) . . . . ?
S5 B1 B4 B3 -105.45(14) . . . . ?
S5 B1 B4 B8 -70.94(17) . . . . ?
N1 B9 B10 S5 160.63(13) . . . . ?
N1 B9 B10 B1 -130.46(16) . . . . ?
N1 B9 B10 B4 -98.63(18) . . . . ?
N1 B9 B8 B3 131.24(16) . . . . ?
N1 B9 B8 B7 -166.55(15) . . . . ?
N1 B9 B8 B4 99.08(18) . . . . ?
N1 B9 B4 B10 111.28(16) . . . . ?
N1 B9 B4 B1 147.01(16) . . . . ?
N1 B9 B4 B3 -144.99(16) . . . . ?
N1 B9 B4 B8 -110.05(16) . . . . ?
N1 C1 C2 C3 0.1(3) . . . . ?
P1 Rh6 C25 O1B -117.8(12) . . . . ?
P1 C7 C8 C9 -173.14(15) . . . . ?
P1 C7 C12 C11 173.16(15) . . . . ?
P1 C13 C14 C15 -173.86(16) . . . . ?
P1 C13 C18 C17 172.92(15) . . . . ?
P1 C19 C20 C21 175.78(15) . . . . ?
P1 C19 C24 C23 -175.96(15) . . . . ?
B9 N1 C1 C2 -178.54(18) . . . . ?
B9 N1 C5 C4 177.56(17) . . . . ?
B9 N1 C5 C6 -2.9(3) . . . . ?
B9 B10 B1 S5 -106.77(13) . . . . ?
B9 B10 B1 B3 -2.51(19) . . . . ?
B9 B10 B1 B2 -64.12(19) . . . . ?
B9 B10 B1 B4 31.83(14) . . . . ?
B9 B10 B4 B1 -144.38(15) . . . . ?
B9 B10 B4 B3 -109.30(17) . . . . ?
B9 B10 B4 B8 -41.32(15) . . . . ?
B9 B8 B7 Rh6 13.90(19) . . . . ?
B9 B8 B7 B3 -96.34(17) . . . . ?
B9 B8 B7 B2 -57.48(19) . . . . ?
B9 B8 B4 B10 40.49(15) . . . . ?
B9 B8 B4 B1 110.42(17) . . . . ?
B9 B8 B4 B3 144.35(16) . . . . ?
B10 B9 B8 B3 -3.22(18) . . . . ?
B10 B9 B8 B7 58.99(18) . . . . ?
B10 B9 B8 B4 -35.38(14) . . . . ?
B10 B9 B4 B1 35.73(15) . . . . ?
B10 B9 B4 B3 103.73(18) . . . . ?
B10 B9 B4 B8 138.67(15) . . . . ?
B10 B1 B3 B8 0.4(2) . . . . ?
B10 B1 B3 B7 -67.1(2) . . . . ?
B10 B1 B3 B2 -101.97(16) . . . . ?
B10 B1 B3 B4 33.01(14) . . . . ?
B10 B1 B2 Rh6 -6.3(2) . . . . ?
B10 B1 B2 S5 -40.88(12) . . . . ?
B10 B1 B2 B3 100.32(17) . . . . ?
B10 B1 B2 B7 66.66(19) . . . . ?
B10 B1 B4 B9 -35.59(15) . . . . ?
B10 B1 B4 B3 -142.34(15) . . . . ?
B10 B1 B4 B8 -107.82(17) . . . . ?
B1 B10 B4 B9 144.38(15) . . . . ?
B1 B10 B4 B3 35.09(14) . . . . ?
B1 B10 B4 B8 103.06(17) . . . . ?
B1 B3 B8 B9 1.8(2) . . . . ?
B1 B3 B8 B7 -107.63(17) . . . . ?
B1 B3 B8 B4 32.85(15) . . . . ?
B1 B3 B7 Rh6 -0.2(2) . . . . ?
B1 B3 B7 B8 99.50(17) . . . . ?
B1 B3 B7 B2 -36.32(16) . . . . ?
B1 B3 B2 Rh6 106.93(15) . . . . ?
B1 B3 B2 S5 35.34(12) . . . . ?
B1 B3 B2 B7 142.85(15) . . . . ?
B1 B3 B4 B9 -106.93(18) . . . . ?
B1 B3 B4 B10 -36.49(15) . . . . ?
B1 B3 B4 B8 -143.21(16) . . . . ?
B3 B1 B2 Rh6 -106.63(15) . . . . ?
B3 B1 B2 S5 -141.19(13) . . . . ?
B3 B1 B2 B7 -33.66(14) . . . . ?
B3 B1 B4 B9 106.75(18) . . . . ?
B3 B1 B4 B10 142.34(15) . . . . ?
B3 B1 B4 B8 34.51(15) . . . . ?
B3 B8 B7 Rh6 110.24(14) . . . . ?
B3 B8 B7 B2 38.86(14) . . . . ?
B3 B8 B4 B9 -144.35(16) . . . . ?
B3 B8 B4 B10 -103.86(18) . . . . ?
B3 B8 B4 B1 -33.93(15) . . . . ?
B3 B7 B2 Rh6 145.40(12) . . . . ?
B3 B7 B2 S5 98.72(15) . . . . ?
B3 B7 B2 B1 32.90(14) . . . . ?
B8 B9 B10 S5 -65.46(16) . . . . ?
B8 B9 B10 B1 3.45(18) . . . . ?
B8 B9 B10 B4 35.28(13) . . . . ?
B8 B9 B4 B10 -138.67(15) . . . . ?
B8 B9 B4 B1 -102.95(18) . . . . ?
B8 B9 B4 B3 -34.95(16) . . . . ?
B8 B3 B7 Rh6 -99.68(14) . . . . ?
B8 B3 B7 B2 -135.82(15) . . . . ?
B8 B3 B2 Rh6 4.9(2) . . . . ?
B8 B3 B2 S5 -66.70(17) . . . . ?
B8 B3 B2 B1 -102.03(16) . . . . ?
B8 B3 B2 B7 40.82(14) . . . . ?
B8 B3 B4 B9 36.28(16) . . . . ?
B8 B3 B4 B10 106.71(17) . . . . ?
B8 B3 B4 B1 143.21(16) . . . . ?
B8 B7 B2 Rh6 106.48(12) . . . . ?
B8 B7 B2 S5 59.80(17) . . . . ?
B8 B7 B2 B1 -6.01(19) . . . . ?
B8 B7 B2 B3 -38.92(14) . . . . ?
B7 Rh6 C25 O1B 83.8(12) . . . . ?
B7 B3 B8 B9 109.42(15) . . . . ?
B7 B3 B8 B4 140.48(16) . . . . ?
B7 B3 B2 Rh6 -35.93(13) . . . . ?
B7 B3 B2 S5 -107.52(14) . . . . ?
B7 B3 B2 B1 -142.85(15) . . . . ?
B7 B3 B4 B9 -0.7(2) . . . . ?
B7 B3 B4 B10 69.7(2) . . . . ?
B7 B3 B4 B1 106.21(17) . . . . ?
B7 B3 B4 B8 -37.00(15) . . . . ?
B7 B8 B4 B9 -110.16(15) . . . . ?
B7 B8 B4 B10 -69.67(19) . . . . ?
B7 B8 B4 B1 0.3(2) . . . . ?
B7 B8 B4 B3 34.19(14) . . . . ?
B2 Rh6 C25 O1B 46.1(12) . . . . ?
B2 B1 B3 B8 102.36(16) . . . . ?
B2 B1 B3 B7 34.86(15) . . . . ?
B2 B1 B3 B4 134.99(15) . . . . ?
B2 B1 B4 B9 68.4(2) . . . . ?
B2 B1 B4 B10 103.98(15) . . . . ?
B2 B1 B4 B3 -38.35(13) . . . . ?
B2 B1 B4 B8 -3.8(2) . . . . ?
B2 B3 B8 B9 69.76(18) . . . . ?
B2 B3 B8 B7 -39.66(14) . . . . ?
B2 B3 B8 B4 100.82(17) . . . . ?
B2 B3 B7 Rh6 36.13(13) . . . . ?
B2 B3 B7 B8 135.82(15) . . . . ?
B2 B3 B4 B9 -64.8(2) . . . . ?
B2 B3 B4 B10 5.6(2) . . . . ?
B2 B3 B4 B1 42.11(15) . . . . ?
B2 B3 B4 B8 -101.10(16) . . . . ?
B4 B9 B10 S5 -100.74(15) . . . . ?
B4 B9 B10 B1 -31.83(14) . . . . ?
B4 B9 B8 B3 32.15(14) . . . . ?
B4 B9 B8 B7 94.37(17) . . . . ?
B4 B10 B1 S5 -138.59(13) . . . . ?
B4 B10 B1 B3 -34.33(15) . . . . ?
B4 B10 B1 B2 -95.94(17) . . . . ?
B4 B1 B3 B8 -32.62(14) . . . . ?
B4 B1 B3 B7 -100.13(17) . . . . ?
B4 B1 B3 B2 -134.99(15) . . . . ?
B4 B1 B2 Rh6 -66.80(18) . . . . ?
B4 B1 B2 S5 -101.36(14) . . . . ?
B4 B1 B2 B3 39.83(14) . . . . ?
B4 B1 B2 B7 6.17(19) . . . . ?
B4 B3 B8 B9 -31.06(14) . . . . ?
B4 B3 B8 B7 -140.48(16) . . . . ?
B4 B3 B7 Rh6 -64.36(19) . . . . ?
B4 B3 B7 B8 35.33(15) . . . . ?
B4 B3 B7 B2 -100.49(17) . . . . ?
B4 B3 B2 Rh6 67.07(18) . . . . ?
B4 B3 B2 S5 -4.51(18) . . . . ?
B4 B3 B2 B1 -39.85(14) . . . . ?
B4 B3 B2 B7 103.00(16) . . . . ?
B4 B8 B7 Rh6 75.04(15) . . . . ?
B4 B8 B7 B3 -35.20(14) . . . . ?
B4 B8 B7 B2 3.66(19) . . . . ?
C1 N1 B9 B10 104.22(19) . . . . ?
C1 N1 B9 B8 -23.9(2) . . . . ?
C1 N1 B9 B4 40.0(2) . . . . ?
C1 N1 C5 C4 -3.0(3) . . . . ?
C1 N1 C5 C6 176.53(17) . . . . ?
C1 C2 C3 C4 -1.2(3) . . . . ?
C2 C3 C4 C5 0.2(3) . . . . ?
C3 C4 C5 N1 2.0(3) . . . . ?
C3 C4 C5 C6 -177.57(19) . . . . ?
C5 N1 B9 B10 -76.3(2) . . . . ?
C5 N1 B9 B8 155.57(16) . . . . ?
C5 N1 B9 B4 -140.60(17) . . . . ?
C5 N1 C1 C2 2.0(3) . . . . ?
C7 P1 C13 C14 84.91(17) . . . . ?
C7 P1 C13 C18 -90.95(16) . . . . ?
C7 P1 C19 C20 156.55(15) . . . . ?
C7 P1 C19 C24 -25.98(18) . . . . ?
C7 C8 C9 C10 -0.2(3) . . . . ?
C8 C7 C12 C11 -0.9(3) . . . . ?
C8 C9 C10 C11 -1.1(3) . . . . ?
C9 C10 C11 C12 1.3(3) . . . . ?
C10 C11 C12 C7 -0.4(3) . . . . ?
C12 C7 C8 C9 1.2(3) . . . . ?
C13 P1 C7 C8 -172.12(15) . . . . ?
C13 P1 C7 C12 13.79(18) . . . . ?
C13 P1 C19 C20 -95.95(16) . . . . ?
C13 P1 C19 C24 81.52(17) . . . . ?
C13 C14 C15 C16 0.8(3) . . . . ?
C14 C13 C18 C17 -3.1(3) . . . . ?
C14 C15 C16 C17 -2.5(3) . . . . ?
C15 C16 C17 C18 1.4(3) . . . . ?
C16 C17 C18 C13 1.5(3) . . . . ?
C18 C13 C14 C15 2.0(3) . . . . ?
C19 P1 C7 C8 -63.31(16) . . . . ?
C19 P1 C7 C12 122.60(16) . . . . ?
C19 P1 C13 C14 -23.12(18) . . . . ?
C19 P1 C13 C18 161.02(15) . . . . ?
C19 C20 C21 C22 0.8(3) . . . . ?
C20 C19 C24 C23 1.5(3) . . . . ?
C20 C21 C22 C23 0.5(3) . . . . ?
C21 C22 C23 C24 -0.8(3) . . . . ?
C22 C23 C24 C19 -0.2(3) . . . . ?
C24 C19 C20 C21 -1.8(3) . . . . ?
